data_2106460
loop_
_publ_author_name
'Walton, P.D.'
'Sutherland, H.H.'
'Hogg, J.H.C.'

_publ_section_title
;
 Indium polytelluride In2 Te5 (II)
;
_journal_name_full 'Acta Crystallographica B (24,1968-38,1982)'
_journal_page_first 41
_journal_page_last 45
_journal_volume 34
_journal_year 1978
_chemical_formula_sum 'In2 Te5'
_space_group_IT_number 15
_symmetry_space_group_name_Hall '-C 2yc'
_symmetry_space_group_name_H-M 'C 1 2/c 1'
_cell_angle_alpha 90
_cell_angle_beta 100.1
_cell_angle_gamma 90
_cell_formula_units_Z 12
_cell_length_a 16.66
_cell_length_b 4.36
_cell_length_c 41.34
_cell_volume 2956.304
_citation_journal_id_ASTM ACBCAR
_cod_data_source_file Walton_ACBCAR_1978_817.cif
_cod_data_source_block In2Te5
_cod_database_code 2106460

loop_
_symmetry_equiv_pos_as_xyz
x,y,z
-x,y,-z+1/2
-x,-y,-z
x,-y,z-1/2
x+1/2,y+1/2,z
-x+1/2,y+1/2,-z+1/2
-x+1/2,-y+1/2,-z
x+1/2,-y+1/2,z-1/2

loop_
_atom_site_label
_atom_site_type_symbol
_atom_site_fract_x
_atom_site_fract_y
_atom_site_fract_z
_atom_site_occupancy
_atom_site_U_iso_or_equiv
In3 In 0.2965 0.1256 0.2202 1 0.0
Te1 Te 0.0367 0.0588 0.1267 1 0.0
Te7 Te 0.4425 0.0636 0.1974 1 0.0
Te5 Te 0.3304 0.5107 0.0289 1 0.0
In1 In -0.0063 0.0593 0.0557 1 0.0
In2 In 0.1355 0.5584 0.1119 1 0.0
Te6 Te 0.1847 0.6213 0.2082 1 0.0
Te3 Te 0.3028 0.51 0.1331 1 0.0
Te8 Te 0 0.1544 0.25 1 0.0
Te2 Te 0.0923 0.5565 0.0406 1 0.0
Te4 Te 0.3145 0.0913 0.0807 1 0.0
